data_4350715
loop_
_publ_author_name
'Huang, Wenliang'
'Le Roy, Jennifer J.'
'Khan, Saeed I.'
'Ungur, Liviu'
'Murugesu, Muralee'
'Diaconescu, Paula L.'

_publ_section_title
;
 Tetraanionic biphenyl lanthanide complexes as single-molecule magnets.
;
_journal_issue 5
_journal_name_full 'Inorganic chemistry'
_journal_page_first 2374
_journal_page_last 2382
_journal_paper_doi 10.1021/ic5029788
_journal_volume 54
_journal_year 2015
_chemical_formula_sum 'C92 H158 Dy2 Fe2 K2 N4 O15 Si4'
_chemical_formula_weight 2187.48
_space_group_IT_number 20
_space_group_name_Hall 'C 2c 2'
_space_group_name_H-M_alt 'C 2 2 21'
_symmetry_cell_setting orthorhombic
_symmetry_space_group_name_H-M 'C 2 2 21'
_atom_sites_solution_hydrogens geom
_atom_sites_solution_primary direct
_atom_sites_solution_secondary difmap
_audit_creation_method SHELXL-97
_cell_angle_alpha 90.00
_cell_angle_beta 90.00
_cell_angle_gamma 90.00
_cell_formula_units_Z 4
_cell_length_a 17.237(6)
_cell_length_b 22.611(8)
_cell_length_c 34.538(13)
_cell_measurement_temperature 100(2)
_cell_volume 13461(8)
_computing_structure_refinement 'SHELXL-97 (Sheldrick, 1997)'
_computing_structure_solution 'SHELXS-97 (Sheldrick, 1990)'
_diffrn_ambient_temperature 100(2)
_diffrn_measured_fraction_theta_full 0.964
_diffrn_measured_fraction_theta_max 0.964
_diffrn_radiation_monochromator graphite
_diffrn_radiation_source 'fine-focus sealed tube'
_diffrn_radiation_type MoK\a
_diffrn_radiation_wavelength 0.71073
_diffrn_reflns_av_R_equivalents 0.0430
_diffrn_reflns_av_sigmaI/netI 0.0561
_diffrn_reflns_limit_h_max 24
_diffrn_reflns_limit_h_min -24
_diffrn_reflns_limit_k_max 31
_diffrn_reflns_limit_k_min -31
_diffrn_reflns_limit_l_max 46
_diffrn_reflns_limit_l_min -49
_diffrn_reflns_number 79111
_diffrn_reflns_theta_full 30.75
_diffrn_reflns_theta_max 30.75
_diffrn_reflns_theta_min 3.60
_exptl_absorpt_coefficient_mu 1.451
_exptl_absorpt_correction_T_max 0.7503
_exptl_absorpt_correction_T_min 0.6618
_exptl_crystal_colour black
_exptl_crystal_density_diffrn 1.079
_exptl_crystal_density_method 'not measured'
_exptl_crystal_description block
_exptl_crystal_F_000 4544
_exptl_crystal_size_max 0.31
_exptl_crystal_size_mid 0.27
_exptl_crystal_size_min 0.21
_refine_diff_density_max 0.668
_refine_diff_density_min -0.900
_refine_diff_density_rms 0.097
_refine_ls_abs_structure_details 'Flack H D (1983), Acta Cryst. A39, 876-881'
_refine_ls_abs_structure_Flack -0.004(6)
_refine_ls_extinction_method none
_refine_ls_goodness_of_fit_ref 0.997
_refine_ls_hydrogen_treatment mixed
_refine_ls_matrix_type full
_refine_ls_number_parameters 588
_refine_ls_number_reflns 20024
_refine_ls_number_restraints 52
_refine_ls_restrained_S_all 1.001
_refine_ls_R_factor_all 0.0493
_refine_ls_R_factor_gt 0.0376
_refine_ls_shift/su_max 0.003
_refine_ls_shift/su_mean 0.000
_refine_ls_structure_factor_coef Fsqd
_refine_ls_weighting_details 'calc w=1/[\s^2^(Fo^2^)+(0.0507P)^2^+0.0000P] where P=(Fo^2^+2Fc^2^)/3'
_refine_ls_weighting_scheme calc
_refine_ls_wR_factor_gt 0.0899
_refine_ls_wR_factor_ref 0.0937
_reflns_number_gt 16819
_reflns_number_total 20024
_reflns_threshold_expression >2sigma(I)
_cod_data_source_file ic5029788_si_002.cif
_cod_data_source_block Dy2-biph-crown2
_cod_original_cell_volume 13461(9)
_cod_original_sg_symbol_H-M 'C2 2 21'
_cod_database_code 4350715

loop_
_symmetry_equiv_pos_as_xyz
'x, y, z'
'-x, -y, z+1/2'
'-x, y, -z+1/2'
'x, -y, -z'
'x+1/2, y+1/2, z'
'-x+1/2, -y+1/2, z+1/2'
'-x+1/2, y+1/2, -z+1/2'
'x+1/2, -y+1/2, -z'

loop_
_atom_site_label
_atom_site_type_symbol
_atom_site_fract_x
_atom_site_fract_y
_atom_site_fract_z
_atom_site_U_iso_or_equiv
_atom_site_adp_type
_atom_site_occupancy
_atom_site_symmetry_multiplicity
_atom_site_calc_flag
_atom_site_refinement_flags
_atom_site_disorder_assembly
_atom_site_disorder_group
Dy1 Dy 0.519638(9) 0.237687(6) 0.308656(4) 0.02871(4) Uani 1 1 d . . .
Fe1 Fe 0.64347(3) 0.19979(2) 0.375399(15) 0.03285(11) Uani 1 1 d . . .
K1 K 0.55584(5) 0.14144(4) 0.57838(2) 0.04370(19) Uani 1 1 d . . .
Si1 Si 0.37967(7) 0.18505(4) 0.37978(3) 0.0406(2) Uani 1 1 d . A .
Si2 Si 0.52547(7) 0.38291(4) 0.35984(3) 0.0349(2) Uani 1 1 d . . .
N1 N 0.46502(16) 0.17842(13) 0.35680(8) 0.0343(6) Uani 1 1 d . . .
N2 N 0.56068(18) 0.31650(12) 0.34680(8) 0.0332(6) Uani 1 1 d . . .
O1 O 0.60238(18) 0.06678(12) 0.63722(9) 0.0489(7) Uani 1 1 d . . .
O2 O 0.44618(16) 0.07540(13) 0.61652(8) 0.0457(6) Uani 1 1 d . . .
O3 O 0.39911(17) 0.16585(14) 0.56843(8) 0.0491(7) Uani 1 1 d . . .
O4 O 0.5101(2) 0.21722(13) 0.51749(8) 0.0569(8) Uani 1 1 d . . .
O5 O 0.6686(2) 0.20391(15) 0.53575(8) 0.0563(8) Uani 1 1 d . . .
O6 O 0.71080(16) 0.10588(13) 0.58170(9) 0.0493(7) Uani 1 1 d . . .
O8 O 0.5357(2) 0.24000(19) 0.62057(13) 0.0929(14) Uani 1 1 d D . .
C31 C 0.4772(3) 0.2402(3) 0.64990(17) 0.0824(16) Uani 1 1 d D . .
H31A H 0.4813 0.2043 0.6662 0.099 Uiso 1 1 calc R . .
H31B H 0.4249 0.2413 0.6381 0.099 Uiso 1 1 calc R . .
C32 C 0.4906(4) 0.2937(3) 0.67344(18) 0.094(2) Uani 1 1 d D . .
H32A H 0.4913 0.2840 0.7014 0.113 Uiso 1 1 calc R . .
H32B H 0.4498 0.3237 0.6686 0.113 Uiso 1 1 calc R . .
C33 C 0.5682(5) 0.3157(3) 0.6604(2) 0.108(3) Uani 1 1 d D . .
H33A H 0.5676 0.3593 0.6578 0.130 Uiso 1 1 calc R . .
H33B H 0.6089 0.3045 0.6792 0.130 Uiso 1 1 calc R . .
C34 C 0.5824(4) 0.2890(4) 0.6243(2) 0.102(2) Uani 1 1 d D . .
H34A H 0.5713 0.3174 0.6032 0.122 Uiso 1 1 calc R . .
H34B H 0.6376 0.2772 0.6224 0.122 Uiso 1 1 calc R . .
O7 O 0.5691(6) 0.0534(3) 0.5198(2) 0.060(2) Uani 0.50 1 d P . -1
C35 C 0.5180(8) 0.0488(4) 0.4908(3) 0.066(2) Uani 0.50 1 d PU . -1
H35A H 0.5245 0.0824 0.4727 0.079 Uiso 0.50 1 calc PR . -1
H35B H 0.4645 0.0501 0.5013 0.079 Uiso 0.50 1 calc PR . -1
C36 C 0.5304(10) -0.0064(7) 0.4705(4) 0.100(4) Uani 0.50 1 d PU . -1
H36A H 0.5575 0.0006 0.4456 0.120 Uiso 0.50 1 calc PR . -1
H36B H 0.4803 -0.0262 0.4651 0.120 Uiso 0.50 1 calc PR . -1
C37 C 0.5811(11) -0.0449(7) 0.4978(4) 0.077(4) Uani 0.50 1 d PU . -1
H37A H 0.5516 -0.0794 0.5076 0.092 Uiso 0.50 1 calc PR . -1
H37B H 0.6283 -0.0592 0.4844 0.092 Uiso 0.50 1 calc PR . -1
C38 C 0.6012(9) -0.0036(6) 0.5298(4) 0.084(3) Uani 0.50 1 d PU . -1
H38A H 0.5790 -0.0178 0.5545 0.101 Uiso 0.50 1 calc PR . -1
H38B H 0.6583 -0.0008 0.5327 0.101 Uiso 0.50 1 calc PR . -1
C1 C 0.5000 0.3029(2) 0.2500 0.0289(10) Uani 1 2 d S . .
H1A H 0.5000 0.3449 0.2500 0.035 Uiso 1 2 calc SR . .
C2 C 0.42935(19) 0.27211(14) 0.25860(9) 0.0305(7) Uani 1 1 d . . .
H2A H 0.3849 0.2932 0.2672 0.037 Uiso 1 1 calc R . .
C3 C 0.5734(2) 0.20727(15) 0.24602(10) 0.0337(8) Uani 1 1 d . . .
H3A H 0.6219 0.1874 0.2464 0.040 Uiso 1 1 calc R . .
C4 C 0.5000 0.1731(2) 0.2500 0.0328(11) Uani 1 2 d S . .
C5 C 0.5000 0.1098(2) 0.2500 0.0519(18) Uani 1 2 d SU . .
C6 C 0.5694(4) 0.07671(17) 0.24549(12) 0.0673(16) Uani 1 1 d U . .
H6A H 0.6176 0.0965 0.2423 0.081 Uiso 1 1 calc R . .
C7 C 0.5665(5) 0.01450(19) 0.24572(14) 0.0859(19) Uani 1 1 d U . .
H7A H 0.6137 -0.0068 0.2427 0.103 Uiso 1 1 calc R . .
C8 C 0.5000 -0.0164(3) 0.2500 0.0859(19) Uani 1 2 d SU . .
H8A H 0.5000 -0.0584 0.2500 0.103 Uiso 1 2 calc SR . .
C9 C 0.5341(2) 0.15518(14) 0.37025(10) 0.0336(8) Uani 1 1 d . . .
C10 C 0.5663(2) 0.15412(16) 0.40922(11) 0.0395(8) Uani 1 1 d . . .
H10A H 0.5420 0.1700 0.4316 0.047 Uiso 1 1 calc R . .
C11 C 0.6392(3) 0.12578(15) 0.40860(11) 0.0438(9) Uani 1 1 d . . .
H11A H 0.6705 0.1176 0.4306 0.053 Uiso 1 1 calc R . .
C12 C 0.6583(3) 0.11138(16) 0.36923(13) 0.0465(10) Uani 1 1 d . . .
H12A H 0.7046 0.0932 0.3603 0.056 Uiso 1 1 calc R . .
C13 C 0.5932(2) 0.12995(14) 0.34605(10) 0.0336(7) Uani 1 1 d . . .
H13A H 0.5898 0.1261 0.3187 0.040 Uiso 1 1 calc R . .
C14 C 0.6286(2) 0.29050(14) 0.36089(11) 0.0341(7) Uani 1 1 d . . .
C15 C 0.6533(2) 0.28151(15) 0.40050(11) 0.0411(9) Uani 1 1 d . . .
H15A H 0.6262 0.2935 0.4231 0.049 Uiso 1 1 calc R . .
C16 C 0.7261(3) 0.25125(16) 0.39927(14) 0.0536(12) Uani 1 1 d . . .
H16A H 0.7565 0.2411 0.4212 0.064 Uiso 1 1 calc R . .
C17 C 0.7453(2) 0.2390(2) 0.36127(14) 0.0499(9) Uani 1 1 d . . .
H17A H 0.7905 0.2188 0.3527 0.060 Uiso 1 1 calc R . .
C18 C 0.68545(19) 0.26201(17) 0.33728(11) 0.0391(7) Uani 1 1 d . . .
H18A H 0.6836 0.2589 0.3099 0.047 Uiso 1 1 calc R . .
C19 C 0.3853(4) 0.2224(2) 0.42793(13) 0.083(2) Uani 1 1 d . . .
H19A H 0.4150 0.2592 0.4255 0.124 Uiso 1 1 calc R . .
H19B H 0.4112 0.1962 0.4465 0.124 Uiso 1 1 calc R . .
H19C H 0.3328 0.2314 0.4371 0.124 Uiso 1 1 calc R . .
C20 C 0.3128(2) 0.22943(19) 0.34837(12) 0.0465(9) Uani 1 1 d . . .
H20A H 0.3329 0.2698 0.3459 0.070 Uiso 1 1 calc R . .
H20B H 0.2611 0.2305 0.3601 0.070 Uiso 1 1 calc R . .
H20C H 0.3096 0.2111 0.3227 0.070 Uiso 1 1 calc R . .
C21 C 0.3310(3) 0.1095(2) 0.38678(19) 0.0676(16) Uani 1 1 d . . .
C22 C 0.3827(3) 0.0722(2) 0.41460(19) 0.0769(17) Uani 1 1 d . A .
H22A H 0.3583 0.0337 0.4191 0.115 Uiso 1 1 calc R . .
H22B H 0.3882 0.0931 0.4393 0.115 Uiso 1 1 calc R . .
H22C H 0.4339 0.0665 0.4029 0.115 Uiso 1 1 calc R . .
C23 C 0.2611(9) 0.1267(7) 0.4175(5) 0.097(5) Uani 0.50 1 d PU A 1
H23A H 0.2285 0.0919 0.4221 0.146 Uiso 0.50 1 calc PR A 1
H23B H 0.2295 0.1586 0.4067 0.146 Uiso 0.50 1 calc PR A 1
H23C H 0.2840 0.1397 0.4421 0.146 Uiso 0.50 1 calc PR A 1
C23A C 0.2463(5) 0.1120(4) 0.3968(3) 0.046(2) Uani 0.50 1 d PU A 2
H23D H 0.2303 0.0743 0.4084 0.069 Uiso 0.50 1 calc PR A 2
H23E H 0.2159 0.1193 0.3733 0.069 Uiso 0.50 1 calc PR A 2
H23F H 0.2373 0.1441 0.4154 0.069 Uiso 0.50 1 calc PR A 2
C24 C 0.3272(4) 0.0795(3) 0.3462(2) 0.101(2) Uani 1 1 d . A .
H24A H 0.3030 0.0404 0.3486 0.151 Uiso 1 1 calc R . .
H24B H 0.3798 0.0751 0.3358 0.151 Uiso 1 1 calc R . .
H24C H 0.2964 0.1041 0.3286 0.151 Uiso 1 1 calc R . .
C25 C 0.5131(4) 0.3925(2) 0.41355(13) 0.0737(15) Uani 1 1 d . . .
H25A H 0.4863 0.3579 0.4243 0.111 Uiso 1 1 calc R . .
H25B H 0.4823 0.4281 0.4186 0.111 Uiso 1 1 calc R . .
H25C H 0.5641 0.3965 0.4258 0.111 Uiso 1 1 calc R . .
C26 C 0.4292(2) 0.39342(18) 0.33689(13) 0.0475(10) Uani 1 1 d . . .
H26A H 0.4345 0.3907 0.3087 0.071 Uiso 1 1 calc R . .
H26B H 0.4087 0.4324 0.3439 0.071 Uiso 1 1 calc R . .
H26C H 0.3935 0.3627 0.3460 0.071 Uiso 1 1 calc R . .
C27 C 0.5927(2) 0.44433(16) 0.34233(15) 0.0515(11) Uani 1 1 d . . .
C28 C 0.6724(3) 0.4352(2) 0.35927(19) 0.0681(15) Uani 1 1 d . . .
H28A H 0.7090 0.4627 0.3472 0.102 Uiso 1 1 calc R . .
H28B H 0.6893 0.3944 0.3544 0.102 Uiso 1 1 calc R . .
H28C H 0.6708 0.4424 0.3872 0.102 Uiso 1 1 calc R . .
C29 C 0.5637(4) 0.50541(19) 0.3543(2) 0.084(2) Uani 1 1 d . . .
H29A H 0.5986 0.5358 0.3440 0.126 Uiso 1 1 calc R . .
H29B H 0.5625 0.5081 0.3826 0.126 Uiso 1 1 calc R . .
H29C H 0.5113 0.5116 0.3440 0.126 Uiso 1 1 calc R . .
C30 C 0.5966(3) 0.4417(2) 0.29667(15) 0.0681(14) Uani 1 1 d . . .
H30A H 0.6312 0.4729 0.2872 0.102 Uiso 1 1 calc R . .
H30B H 0.5445 0.4475 0.2859 0.102 Uiso 1 1 calc R . .
H30C H 0.6166 0.4031 0.2886 0.102 Uiso 1 1 calc R . .
C39 C 0.6765(3) 0.04086(19) 0.63292(16) 0.0603(13) Uani 1 1 d . . .
H39A H 0.6739 0.0077 0.6142 0.072 Uiso 1 1 calc R . .
H39B H 0.6946 0.0251 0.6581 0.072 Uiso 1 1 calc R . .
C40 C 0.7319(3) 0.0870(2) 0.61858(18) 0.0678(15) Uani 1 1 d . . .
H40A H 0.7319 0.1211 0.6366 0.081 Uiso 1 1 calc R . .
H40B H 0.7851 0.0704 0.6178 0.081 Uiso 1 1 calc R . .
C41 C 0.7657(3) 0.1463(2) 0.56620(15) 0.0576(12) Uani 1 1 d . . .
H41A H 0.8157 0.1258 0.5617 0.069 Uiso 1 1 calc R . .
H41B H 0.7747 0.1789 0.5848 0.069 Uiso 1 1 calc R . .
C42 C 0.7354(3) 0.1707(3) 0.52871(15) 0.0674(15) Uani 1 1 d . . .
H42A H 0.7753 0.1960 0.5165 0.081 Uiso 1 1 calc R . .
H42B H 0.7232 0.1379 0.5107 0.081 Uiso 1 1 calc R . .
C43 C 0.6414(4) 0.2333(3) 0.50160(13) 0.0736(16) Uani 1 1 d . . .
H43A H 0.6353 0.2044 0.4803 0.088 Uiso 1 1 calc R . .
H43B H 0.6794 0.2636 0.4934 0.088 Uiso 1 1 calc R . .
C44 C 0.5669(4) 0.2612(3) 0.51026(14) 0.0771(16) Uani 1 1 d . . .
H44A H 0.5722 0.2870 0.5332 0.093 Uiso 1 1 calc R . .
H44B H 0.5505 0.2860 0.4881 0.093 Uiso 1 1 calc R . .
C45 C 0.4366(3) 0.2414(2) 0.52601(13) 0.0636(13) Uani 1 1 d . . .
H45A H 0.4191 0.2666 0.5043 0.076 Uiso 1 1 calc R . .
H45B H 0.4400 0.2662 0.5495 0.076 Uiso 1 1 calc R . .
C46 C 0.3788(3) 0.1917(2) 0.53245(12) 0.0588(13) Uani 1 1 d . . .
H46A H 0.3252 0.2074 0.5333 0.071 Uiso 1 1 calc R . .
H46B H 0.3824 0.1621 0.5114 0.071 Uiso 1 1 calc R . .
C47 C 0.3490(3) 0.1198(2) 0.57903(14) 0.0567(11) Uani 1 1 d . . .
H47A H 0.3533 0.0870 0.5601 0.068 Uiso 1 1 calc R . .
H47B H 0.2947 0.1341 0.5788 0.068 Uiso 1 1 calc R . .
C48 C 0.3686(2) 0.0986(2) 0.61708(14) 0.0530(11) Uani 1 1 d . . .
H48A H 0.3650 0.1313 0.6360 0.064 Uiso 1 1 calc R . .
H48B H 0.3317 0.0672 0.6250 0.064 Uiso 1 1 calc R . .
C49 C 0.4718(3) 0.05430(19) 0.65337(11) 0.0545(11) Uani 1 1 d . . .
H49A H 0.4331 0.0264 0.6641 0.065 Uiso 1 1 calc R . .
H49B H 0.4771 0.0878 0.6716 0.065 Uiso 1 1 calc R . .
C50 C 0.5458(3) 0.02479(19) 0.64883(12) 0.0499(11) Uani 1 1 d . . .
H50A H 0.5614 0.0064 0.6736 0.060 Uiso 1 1 calc R . .
H50B H 0.5415 -0.0068 0.6291 0.060 Uiso 1 1 calc R . .

loop_
_atom_site_aniso_label
_atom_site_aniso_U_11
_atom_site_aniso_U_22
_atom_site_aniso_U_33
_atom_site_aniso_U_23
_atom_site_aniso_U_13
_atom_site_aniso_U_12
Dy1 0.03066(7) 0.02559(6) 0.02988(7) 0.00070(6) 0.00080(7) -0.00269(6)
Fe1 0.0338(3) 0.0234(2) 0.0414(3) 0.00595(19) -0.0080(2) -0.00435(19)
K1 0.0394(4) 0.0506(5) 0.0411(4) 0.0105(4) 0.0080(4) 0.0081(4)
Si1 0.0467(6) 0.0306(5) 0.0446(6) 0.0092(4) 0.0156(5) 0.0025(4)
Si2 0.0392(5) 0.0249(4) 0.0407(5) -0.0025(3) -0.0010(5) -0.0010(4)
N1 0.0309(16) 0.0394(15) 0.0326(14) 0.0027(11) -0.0005(11) -0.0105(12)
N2 0.0386(16) 0.0259(13) 0.0350(15) 0.0007(10) -0.0078(13) -0.0036(12)
O1 0.0559(17) 0.0347(13) 0.0562(17) -0.0004(12) -0.0155(15) 0.0031(12)
O2 0.0422(14) 0.0518(16) 0.0431(15) 0.0091(12) 0.0077(12) 0.0063(13)
O3 0.0429(15) 0.0657(18) 0.0387(15) 0.0017(13) -0.0006(12) 0.0151(14)
O4 0.074(2) 0.0529(16) 0.0437(15) 0.0146(12) 0.0085(15) 0.0094(16)
O5 0.068(2) 0.0604(19) 0.0401(16) -0.0057(14) 0.0117(14) -0.0190(16)
O6 0.0323(14) 0.0466(15) 0.069(2) -0.0145(14) -0.0144(13) -0.0051(12)
O8 0.064(2) 0.084(2) 0.130(3) -0.045(3) 0.047(2) -0.027(2)
C31 0.060(3) 0.099(4) 0.088(4) -0.020(3) 0.024(3) -0.019(4)
C32 0.102(5) 0.105(5) 0.076(4) -0.021(3) 0.012(4) 0.023(4)
C33 0.143(7) 0.078(4) 0.103(5) -0.014(4) -0.004(5) -0.044(5)
C34 0.093(5) 0.121(6) 0.092(5) -0.019(4) 0.014(4) -0.035(4)
O7 0.087(6) 0.042(4) 0.051(4) -0.007(3) -0.025(4) 0.010(4)
C35 0.070(6) 0.057(5) 0.071(5) -0.003(4) -0.004(5) 0.007(5)
C36 0.109(8) 0.095(7) 0.095(7) -0.020(6) -0.018(7) 0.010(7)
C37 0.094(8) 0.064(6) 0.072(7) -0.016(6) -0.012(7) 0.024(6)
C38 0.086(7) 0.078(6) 0.088(7) -0.011(6) -0.016(6) 0.014(6)
C1 0.030(3) 0.029(2) 0.028(2) 0.000 -0.0038(17) 0.000
C2 0.0278(15) 0.0327(17) 0.0309(16) -0.0022(12) 0.0040(14) 0.0005(13)
C3 0.037(2) 0.0328(16) 0.0317(17) 0.0004(13) 0.0019(14) 0.0068(16)
C4 0.038(3) 0.025(2) 0.036(2) 0.000 0.0025(19) 0.000
C5 0.103(6) 0.025(2) 0.027(2) 0.000 0.002(3) 0.000
C6 0.133(5) 0.0357(18) 0.034(2) -0.0001(16) 0.003(3) 0.030(3)
C7 0.177(6) 0.0384(19) 0.0420(19) -0.0005(19) -0.009(3) 0.036(3)
C8 0.177(6) 0.0384(19) 0.0420(19) -0.0005(19) -0.009(3) 0.036(3)
C9 0.039(2) 0.0271(14) 0.0353(17) 0.0026(12) -0.0036(15) -0.0120(13)
C10 0.048(2) 0.0353(17) 0.0348(18) 0.0059(14) -0.0058(16) -0.0131(16)
C11 0.062(3) 0.0288(16) 0.040(2) 0.0098(14) -0.0169(19) -0.0080(17)
C12 0.054(2) 0.0265(16) 0.059(3) 0.0034(16) -0.011(2) -0.0011(16)
C13 0.0392(19) 0.0251(14) 0.0366(18) 0.0024(12) -0.0028(15) -0.0021(13)
C14 0.0334(17) 0.0237(15) 0.0452(19) 0.0048(13) -0.0093(15) -0.0079(13)
C15 0.056(2) 0.0267(15) 0.041(2) 0.0014(13) -0.0144(17) -0.0088(16)
C16 0.053(2) 0.032(2) 0.076(3) 0.0110(17) -0.034(2) -0.0140(16)
C17 0.0339(18) 0.0436(19) 0.072(3) 0.014(2) -0.0064(18) -0.0077(18)
C18 0.0302(16) 0.0342(15) 0.053(2) 0.0108(17) -0.0008(15) -0.0086(16)
C19 0.139(5) 0.071(3) 0.038(2) 0.001(2) 0.012(3) 0.056(4)
C20 0.043(2) 0.045(2) 0.051(2) 0.0075(17) 0.0130(17) -0.0008(18)
C21 0.037(2) 0.048(2) 0.118(5) 0.038(3) 0.018(3) 0.0047(19)
C22 0.073(3) 0.043(2) 0.115(5) 0.039(3) 0.031(3) 0.001(2)
C23 0.089(8) 0.092(8) 0.111(9) 0.050(7) 0.015(7) 0.003(6)
C23A 0.039(4) 0.037(4) 0.060(5) -0.004(4) 0.012(4) -0.007(3)
C24 0.113(5) 0.053(3) 0.136(6) 0.003(3) -0.030(5) -0.043(3)
C25 0.106(4) 0.063(3) 0.052(3) -0.017(2) -0.008(3) 0.016(3)
C26 0.0330(19) 0.041(2) 0.068(3) -0.0146(19) 0.0074(19) 0.0048(16)
C27 0.041(2) 0.0266(17) 0.087(3) 0.0033(18) -0.019(2) -0.0046(15)
C28 0.044(2) 0.035(2) 0.126(5) 0.008(2) -0.026(3) -0.0137(18)
C29 0.078(4) 0.028(2) 0.147(6) -0.008(3) -0.041(4) 0.003(2)
C30 0.067(3) 0.057(3) 0.080(4) 0.021(2) 0.004(3) -0.020(2)
C39 0.052(3) 0.040(2) 0.088(4) 0.000(2) -0.033(3) 0.0035(19)
C40 0.050(3) 0.049(3) 0.105(4) 0.002(3) -0.025(3) 0.002(2)
C41 0.035(2) 0.068(3) 0.070(3) -0.018(2) -0.003(2) -0.016(2)
C42 0.056(3) 0.085(4) 0.061(3) -0.027(3) 0.019(2) -0.026(3)
C43 0.087(4) 0.100(4) 0.034(2) 0.012(3) 0.002(2) -0.035(4)
C44 0.117(5) 0.070(3) 0.045(2) 0.022(2) 0.004(3) -0.013(4)
C45 0.093(4) 0.059(3) 0.039(2) 0.014(2) 0.010(2) 0.035(3)
C46 0.064(3) 0.080(3) 0.033(2) 0.004(2) -0.0033(19) 0.036(3)
C47 0.038(2) 0.072(3) 0.060(3) 0.003(2) 0.007(2) 0.012(2)
C48 0.039(2) 0.055(2) 0.065(3) 0.009(2) 0.015(2) 0.0032(19)
C49 0.075(3) 0.051(2) 0.037(2) 0.0082(16) 0.008(2) -0.002(2)
C50 0.070(3) 0.042(2) 0.038(2) 0.0088(16) -0.0049(19) 0.0029(19)

loop_
_atom_type_symbol
_atom_type_description
_atom_type_scat_dispersion_real
_atom_type_scat_dispersion_imag
_atom_type_scat_source
C C 0.0033 0.0016 'International Tables Vol C Tables 4.2.6.8 and 6.1.1.4'
H H 0.0000 0.0000 'International Tables Vol C Tables 4.2.6.8 and 6.1.1.4'
N N 0.0061 0.0033 'International Tables Vol C Tables 4.2.6.8 and 6.1.1.4'
O O 0.0106 0.0060 'International Tables Vol C Tables 4.2.6.8 and 6.1.1.4'
Si Si 0.0817 0.0704 'International Tables Vol C Tables 4.2.6.8 and 6.1.1.4'
K K 0.2009 0.2494 'International Tables Vol C Tables 4.2.6.8 and 6.1.1.4'
Fe Fe 0.3463 0.8444 'International Tables Vol C Tables 4.2.6.8 and 6.1.1.4'
Dy Dy -0.1892 4.4098 'International Tables Vol C Tables 4.2.6.8 and 6.1.1.4'

loop_
_geom_angle_atom_site_label_1
_geom_angle_atom_site_label_2
_geom_angle_atom_site_label_3
_geom_angle
_geom_angle_site_symmetry_1
_geom_angle_site_symmetry_3
N2 Dy1 N1 99.15(10) . .
N2 Dy1 C3 126.84(12) . .
N1 Dy1 C3 128.32(11) . .
N2 Dy1 C2 110.43(10) . .
N1 Dy1 C2 115.37(10) . .
C3 Dy1 C2 72.96(11) . .
N2 Dy1 C4 160.05(10) . .
N1 Dy1 C4 100.70(11) . .
C3 Dy1 C4 34.82(10) . .
C2 Dy1 C4 62.11(10) . .
N2 Dy1 C1 92.75(11) . .
N1 Dy1 C1 148.39(7) . .
C3 Dy1 C1 60.47(11) . .
C2 Dy1 C1 33.41(8) . .
C4 Dy1 C1 71.08(11) . .
N2 Dy1 C3 144.15(11) . 3_655
N1 Dy1 C3 96.78(11) . 3_655
C3 Dy1 C3 60.85(16) . 3_655
C2 Dy1 C3 34.06(10) . 3_655
C4 Dy1 C3 34.00(9) . 3_655
C1 Dy1 C3 58.93(10) . 3_655
N2 Dy1 C2 100.00(10) . 3_655
N1 Dy1 C2 160.70(10) . 3_655
C3 Dy1 C2 33.78(10) . 3_655
C2 Dy1 C2 59.37(13) . 3_655
C4 Dy1 C2 60.09(10) . 3_655
C1 Dy1 C2 32.40(8) . 3_655
C3 Dy1 C2 68.61(11) 3_655 3_655
N2 Dy1 C9 93.00(10) . .
N1 Dy1 C9 28.91(10) . .
C3 Dy1 C9 116.32(11) . .
C2 Dy1 C9 142.36(10) . .
C4 Dy1 C9 103.48(11) . .
C1 Dy1 C9 174.17(10) . .
C3 Dy1 C9 115.41(10) 3_655 .
C2 Dy1 C9 146.64(10) 3_655 .
N2 Dy1 C14 28.92(10) . .
N1 Dy1 C14 93.16(10) . .
C3 Dy1 C14 115.13(12) . .
C2 Dy1 C14 136.68(10) . .
C4 Dy1 C14 146.69(8) . .
C1 Dy1 C14 110.46(10) . .
C3 Dy1 C14 169.38(10) 3_655 .
C2 Dy1 C14 102.47(11) 3_655 .
C9 Dy1 C14 75.21(9) . .
N2 Dy1 Fe1 66.50(7) . .
N1 Dy1 Fe1 66.98(7) . .
C3 Dy1 Fe1 107.64(9) . .
C2 Dy1 Fe1 176.67(8) . .
C4 Dy1 Fe1 120.30(7) . .
C1 Dy1 Fe1 143.95(4) . .
C3 Dy1 Fe1 149.13(8) 3_655 .
C2 Dy1 Fe1 119.28(8) 3_655 .
C9 Dy1 Fe1 40.49(7) . .
C14 Dy1 Fe1 40.02(7) . .
C16 Fe1 C17 39.99(19) . .
C16 Fe1 C12 121.56(17) . .
C17 Fe1 C12 107.25(19) . .
C16 Fe1 C11 105.68(16) . .
C17 Fe1 C11 121.85(18) . .
C12 Fe1 C11 41.47(17) . .
C16 Fe1 C15 41.18(17) . .
C17 Fe1 C15 68.64(19) . .
C12 Fe1 C15 157.52(16) . .
C11 Fe1 C15 120.51(15) . .
C16 Fe1 C10 121.08(18) . .
C17 Fe1 C10 156.92(16) . .
C12 Fe1 C10 69.19(18) . .
C11 Fe1 C10 40.47(17) . .
C15 Fe1 C10 105.49(16) . .
C16 Fe1 C18 67.58(17) . .
C17 Fe1 C18 40.75(15) . .
C12 Fe1 C18 124.24(18) . .
C11 Fe1 C18 159.63(17) . .
C15 Fe1 C18 67.97(16) . .
C10 Fe1 C18 159.59(15) . .
C16 Fe1 C13 159.74(17) . .
C17 Fe1 C13 125.40(18) . .
C12 Fe1 C13 41.23(15) . .
C11 Fe1 C13 68.42(15) . .
C15 Fe1 C13 158.67(15) . .
C10 Fe1 C13 67.82(14) . .
C18 Fe1 C13 110.85(15) . .
C16 Fe1 C14 67.96(14) . .
C17 Fe1 C14 68.04(16) . .
C12 Fe1 C14 160.34(16) . .
C11 Fe1 C14 157.49(17) . .
C15 Fe1 C14 40.50(14) . .
C10 Fe1 C14 122.82(15) . .
C18 Fe1 C14 39.87(15) . .
C13 Fe1 C14 124.79(14) . .
C16 Fe1 C9 157.84(18) . .
C17 Fe1 C9 161.26(16) . .
C12 Fe1 C9 68.81(16) . .
C11 Fe1 C9 68.14(15) . .
C15 Fe1 C9 122.13(16) . .
C10 Fe1 C9 40.54(13) . .
C18 Fe1 C9 125.26(14) . .
C13 Fe1 C9 39.80(14) . .
C14 Fe1 C9 109.14(13) . .
C16 Fe1 Dy1 126.93(11) . .
C17 Fe1 Dy1 106.40(12) . .
C12 Fe1 Dy1 105.54(12) . .
C11 Fe1 Dy1 126.39(12) . .
C15 Fe1 Dy1 96.69(11) . .
C10 Fe1 Dy1 96.35(11) . .
C18 Fe1 Dy1 66.28(10) . .
C13 Fe1 Dy1 65.10(10) . .
C14 Fe1 Dy1 60.03(9) . .
C9 Fe1 Dy1 59.27(9) . .
O8 K1 O2 95.85(10) . .
O8 K1 O1 98.37(13) . .
O2 K1 O1 60.95(9) . .
O8 K1 O3 77.08(11) . .
O2 K1 O3 59.87(9) . .
O1 K1 O3 119.67(9) . .
O8 K1 O6 109.91(11) . .
O2 K1 O6 118.84(9) . .
O1 K1 O6 61.03(10) . .
O3 K1 O6 172.97(9) . .
O8 K1 O5 87.52(11) . .
O2 K1 O5 176.54(9) . .
O1 K1 O5 119.39(11) . .
O3 K1 O5 120.41(10) . .
O6 K1 O5 60.40(10) . .
O8 K1 O4 82.21(13) . .
O2 K1 O4 119.65(10) . .
O1 K1 O4 179.15(10) . .
O3 K1 O4 61.05(10) . .
O6 K1 O4 118.19(10) . .
O5 K1 O4 59.96(11) . .
O8 K1 O7 167.46(19) . .
O2 K1 O7 90.9(2) . .
O1 K1 O7 94.15(16) . .
O3 K1 O7 97.41(19) . .
O6 K1 O7 75.59(19) . .
O5 K1 O7 85.6(2) . .
O4 K1 O7 85.26(17) . .
O8 K1 C37 163.0(3) . 4_556
O2 K1 C37 96.3(3) . 4_556
O1 K1 C37 97.9(3) . 4_556
O3 K1 C37 98.9(3) . 4_556
O6 K1 C37 74.2(3) . 4_556
O5 K1 C37 80.3(3) . 4_556
O4 K1 C37 81.4(3) . 4_556
O7 K1 C37 5.5(4) . 4_556
O8 K1 C36 164.8(3) . 4_556
O2 K1 C36 70.8(3) . 4_556
O1 K1 C36 81.9(3) . 4_556
O3 K1 C36 89.5(3) . 4_556
O6 K1 C36 83.6(3) . 4_556
O5 K1 C36 105.7(3) . 4_556
O4 K1 C36 97.7(3) . 4_556
O7 K1 C36 20.3(3) . 4_556
C37 K1 C36 25.8(3) 4_556 4_556
N1 Si1 C19 114.6(3) . .
N1 Si1 C20 108.24(16) . .
C19 Si1 C20 107.8(2) . .
N1 Si1 C21 111.28(19) . .
C19 Si1 C21 108.3(3) . .
C20 Si1 C21 106.3(2) . .
N2 Si2 C26 108.85(16) . .
N2 Si2 C25 114.1(2) . .
C26 Si2 C25 107.8(3) . .
N2 Si2 C27 110.24(18) . .
C26 Si2 C27 108.37(19) . .
C25 Si2 C27 107.3(3) . .
C9 N1 Si1 129.1(2) . .
C9 N1 Dy1 96.33(19) . .
Si1 N1 Dy1 129.73(17) . .
C14 N2 Si2 125.8(2) . .
C14 N2 Dy1 97.5(2) . .
Si2 N2 Dy1 136.56(17) . .
C39 O1 C50 111.9(3) . .
C39 O1 K1 116.0(3) . .
C50 O1 K1 114.7(2) . .
C49 O2 C48 113.4(3) . .
C49 O2 K1 113.4(3) . .
C48 O2 K1 116.7(2) . .
C47 O3 C46 112.5(4) . .
C47 O3 K1 114.8(2) . .
C46 O3 K1 115.5(3) . .
C45 O4 C44 112.7(4) . .
C45 O4 K1 109.3(2) . .
C44 O4 K1 111.3(3) . .
C42 O5 C43 112.0(4) . .
C42 O5 K1 113.0(3) . .
C43 O5 K1 116.0(3) . .
C40 O6 C41 111.6(3) . .
C40 O6 K1 112.1(3) . .
C41 O6 K1 115.9(3) . .
C34 O8 C31 110.1(5) . .
C34 O8 K1 130.0(3) . .
C31 O8 K1 118.6(3) . .
O8 C31 C32 106.5(4) . .
O8 C31 H31A 110.4 . .
C32 C31 H31A 110.4 . .
O8 C31 H31B 110.4 . .
C32 C31 H31B 110.4 . .
H31A C31 H31B 108.6 . .
C31 C32 C33 104.2(4) . .
C31 C32 H32A 110.9 . .
C33 C32 H32A 110.9 . .
C31 C32 H32B 110.9 . .
C33 C32 H32B 110.9 . .
H32A C32 H32B 108.9 . .
C34 C33 C32 106.3(5) . .
C34 C33 H33A 110.5 . .
C32 C33 H33A 110.5 . .
C34 C33 H33B 110.5 . .
C32 C33 H33B 110.5 . .
H33A C33 H33B 108.7 . .
O8 C34 C33 109.0(5) . .
O8 C34 H34A 109.9 . .
C33 C34 H34A 109.9 . .
O8 C34 H34B 109.9 . .
C33 C34 H34B 109.9 . .
H34A C34 H34B 108.3 . .
C35 O7 C38 111.3(8) . .
C35 O7 K1 122.2(6) . .
C38 O7 K1 118.9(7) . .
O7 C35 C36 109.4(10) . .
O7 C35 H35A 109.8 . .
C36 C35 H35A 109.8 . .
O7 C35 H35B 109.8 . .
C36 C35 H35B 109.8 . .
H35A C35 H35B 108.2 . .
C35 C36 C37 105.7(11) . .
C35 C36 K1 178.6(12) . 4_556
C37 C36 K1 74.6(7) . 4_556
C35 C36 H36A 110.6 . .
C37 C36 H36A 110.6 . .
K1 C36 H36A 70.4 4_556 .
C35 C36 H36B 110.6 . .
C37 C36 H36B 110.6 . .
K1 C36 H36B 68.1 4_556 .
H36A C36 H36B 108.7 . .
C38 C37 C36 103.3(11) . .
C38 C37 K1 173.7(12) . 4_556
C36 C37 K1 79.6(7) . 4_556
C38 C37 H37A 111.1 . .
C36 C37 H37A 111.1 . .
K1 C37 H37A 72.4 4_556 .
C38 C37 H37B 111.1 . .
C36 C37 H37B 111.1 . .
K1 C37 H37B 62.7 4_556 .
H37A C37 H37B 109.1 . .
O7 C38 C37 107.0(10) . .
O7 C38 H38A 110.3 . .
C37 C38 H38A 110.3 . .
O7 C38 H38B 110.3 . .
C37 C38 H38B 110.3 . .
H38A C38 H38B 108.6 . .
C2 C1 C2 122.0(4) 3_655 .
C2 C1 Dy1 70.42(17) 3_655 3_655
C2 C1 Dy1 76.68(18) . 3_655
C2 C1 Dy1 76.68(18) 3_655 .
C2 C1 Dy1 70.42(17) . .
Dy1 C1 Dy1 108.69(17) 3_655 .
C2 C1 H1A 119.0 3_655 .
C2 C1 H1A 119.0 . .
Dy1 C1 H1A 125.7 3_655 .
Dy1 C1 H1A 125.7 . .
C1 C2 C3 119.1(3) . 3_655
C1 C2 Dy1 76.17(16) . .
C3 C2 Dy1 77.4(2) 3_655 .
C1 C2 Dy1 70.91(15) . 3_655
C3 C2 Dy1 67.50(19) 3_655 3_655
Dy1 C2 Dy1 108.65(12) . 3_655
C1 C2 H2A 120.4 . .
C3 C2 H2A 120.4 3_655 .
Dy1 C2 H2A 116.9 . .
Dy1 C2 H2A 134.5 3_655 .
C2 C3 C4 119.9(4) 3_655 .
C2 C3 Dy1 78.7(2) 3_655 .
C4 C3 Dy1 75.10(16) . .
C2 C3 Dy1 68.6(2) 3_655 3_655
C4 C3 Dy1 71.14(17) . 3_655
Dy1 C3 Dy1 109.70(15) . 3_655
C2 C3 H3A 120.1 3_655 .
C4 C3 H3A 120.1 . .
Dy1 C3 H3A 116.9 . .
Dy1 C3 H3A 133.4 3_655 .
C5 C4 C3 121.3(2) . .
C5 C4 C3 121.3(2) . 3_655
C3 C4 C3 117.4(4) . 3_655
C5 C4 Dy1 125.42(9) . .
C3 C4 Dy1 70.08(17) . .
C3 C4 Dy1 74.87(18) 3_655 .
C5 C4 Dy1 125.42(9) . 3_655
C3 C4 Dy1 74.87(18) . 3_655
C3 C4 Dy1 70.08(17) 3_655 3_655
Dy1 C4 Dy1 109.15(17) . 3_655
C6 C5 C6 116.4(6) 3_655 .
C6 C5 C4 121.8(3) 3_655 .
C6 C5 C4 121.8(3) . .
C7 C6 C5 119.8(6) . .
C7 C6 H6A 120.1 . .
C5 C6 H6A 120.1 . .
C8 C7 C6 123.2(7) . .
C8 C7 H7A 118.4 . .
C6 C7 H7A 118.4 . .
C7 C8 C7 117.7(7) . 3_655
C7 C8 H8A 121.1 . .
C7 C8 H8A 121.1 3_655 .
N1 C9 C13 124.5(3) . .
N1 C9 C10 130.2(3) . .
C13 C9 C10 105.1(3) . .
N1 C9 Fe1 127.3(2) . .
C13 C9 Fe1 67.16(19) . .
C10 C9 Fe1 66.17(19) . .
N1 C9 Dy1 54.76(16) . .
C13 C9 Dy1 83.52(19) . .
C10 C9 Dy1 137.4(2) . .
Fe1 C9 Dy1 80.23(10) . .
C11 C10 C9 109.5(3) . .
C11 C10 Fe1 69.0(2) . .
C9 C10 Fe1 73.3(2) . .
C11 C10 H10A 125.3 . .
C9 C10 H10A 125.3 . .
Fe1 C10 H10A 124.0 . .
C10 C11 C12 108.7(3) . .
C10 C11 Fe1 70.5(2) . .
C12 C11 Fe1 69.1(2) . .
C10 C11 H11A 125.6 . .
C12 C11 H11A 125.6 . .
Fe1 C11 H11A 126.3 . .
C11 C12 C13 106.3(4) . .
C11 C12 Fe1 69.4(2) . .
C13 C12 Fe1 70.9(2) . .
C11 C12 H12A 126.8 . .
C13 C12 H12A 126.8 . .
Fe1 C12 H12A 124.5 . .
C9 C13 C12 110.2(3) . .
C9 C13 Fe1 73.05(19) . .
C12 C13 Fe1 67.9(2) . .
C9 C13 H13A 124.9 . .
C12 C13 H13A 124.9 . .
Fe1 C13 H13A 125.7 . .
N2 C14 C18 124.4(3) . .
N2 C14 C15 129.4(4) . .
C18 C14 C15 105.9(3) . .
N2 C14 Fe1 126.1(2) . .
C18 C14 Fe1 67.5(2) . .
C15 C14 Fe1 66.82(18) . .
N2 C14 Dy1 53.62(16) . .
C18 C14 Dy1 84.4(2) . .
C15 C14 Dy1 136.9(2) . .
Fe1 C14 Dy1 79.95(10) . .
C16 C15 C14 107.3(4) . .
C16 C15 Fe1 68.2(2) . .
C14 C15 Fe1 72.7(2) . .
C16 C15 H15A 126.3 . .
C14 C15 H15A 126.3 . .
Fe1 C15 H15A 124.4 . .
C17 C16 C15 109.6(4) . .
C17 C16 Fe1 70.5(2) . .
C15 C16 Fe1 70.6(2) . .
C17 C16 H16A 125.2 . .
C15 C16 H16A 125.2 . .
Fe1 C16 H16A 125.3 . .
C16 C17 C18 107.8(4) . .
C16 C17 Fe1 69.6(2) . .
C18 C17 Fe1 70.8(2) . .
C16 C17 H17A 126.1 . .
C18 C17 H17A 126.1 . .
Fe1 C17 H17A 125.1 . .
C17 C18 C14 109.3(4) . .
C17 C18 Fe1 68.4(2) . .
C14 C18 Fe1 72.7(2) . .
C17 C18 H18A 125.4 . .
C14 C18 H18A 125.4 . .
Fe1 C18 H18A 125.1 . .
Si1 C19 H19A 109.5 . .
Si1 C19 H19B 109.5 . .
H19A C19 H19B 109.5 . .
Si1 C19 H19C 109.5 . .
H19A C19 H19C 109.5 . .
H19B C19 H19C 109.5 . .
Si1 C20 H20A 109.5 . .
Si1 C20 H20B 109.5 . .
H20A C20 H20B 109.5 . .
Si1 C20 H20C 109.5 . .
H20A C20 H20C 109.5 . .
H20B C20 H20C 109.5 . .
C23A C21 C22 115.7(6) . .
C23A C21 C24 100.6(6) . .
C22 C21 C24 110.1(5) . .
C23A C21 C23 30.0(6) . .
C22 C21 C23 98.5(7) . .
C24 C21 C23 130.5(8) . .
C23A C21 Si1 114.8(4) . .
C22 C21 Si1 108.0(4) . .
C24 C21 Si1 107.0(3) . .
C23 C21 Si1 100.9(6) . .
C21 C22 H22A 109.5 . .
C21 C22 H22B 109.5 . .
H22A C22 H22B 109.5 . .
C21 C22 H22C 109.5 . .
H22A C22 H22C 109.5 . .
H22B C22 H22C 109.5 . .
C21 C23 H23A 109.5 . .
C21 C23 H23B 109.5 . .
H23A C23 H23B 109.5 . .
C21 C23 H23C 109.5 . .
H23A C23 H23C 109.5 . .
H23B C23 H23C 109.5 . .
C21 C23A H23D 109.5 . .
C21 C23A H23E 109.5 . .
H23D C23A H23E 109.5 . .
C21 C23A H23F 109.5 . .
H23D C23A H23F 109.5 . .
H23E C23A H23F 109.5 . .
C21 C24 H24A 109.5 . .
C21 C24 H24B 109.5 . .
H24A C24 H24B 109.5 . .
C21 C24 H24C 109.5 . .
H24A C24 H24C 109.5 . .
H24B C24 H24C 109.5 . .
Si2 C25 H25A 109.5 . .
Si2 C25 H25B 109.5 . .
H25A C25 H25B 109.5 . .
Si2 C25 H25C 109.5 . .
H25A C25 H25C 109.5 . .
H25B C25 H25C 109.5 . .
Si2 C26 H26A 109.5 . .
Si2 C26 H26B 109.5 . .
H26A C26 H26B 109.5 . .
Si2 C26 H26C 109.5 . .
H26A C26 H26C 109.5 . .
H26B C26 H26C 109.5 . .
C28 C27 C29 108.5(4) . .
C28 C27 C30 110.1(5) . .
C29 C27 C30 108.6(4) . .
C28 C27 Si2 109.3(3) . .
C29 C27 Si2 111.9(4) . .
C30 C27 Si2 108.4(3) . .
C27 C28 H28A 109.5 . .
C27 C28 H28B 109.5 . .
H28A C28 H28B 109.5 . .
C27 C28 H28C 109.5 . .
H28A C28 H28C 109.5 . .
H28B C28 H28C 109.5 . .
C27 C29 H29A 109.5 . .
C27 C29 H29B 109.5 . .
H29A C29 H29B 109.5 . .
C27 C29 H29C 109.5 . .
H29A C29 H29C 109.5 . .
H29B C29 H29C 109.5 . .
C27 C30 H30A 109.5 . .
C27 C30 H30B 109.5 . .
H30A C30 H30B 109.5 . .
C27 C30 H30C 109.5 . .
H30A C30 H30C 109.5 . .
H30B C30 H30C 109.5 . .
O1 C39 C40 108.8(4) . .
O1 C39 H39A 109.9 . .
C40 C39 H39A 109.9 . .
O1 C39 H39B 109.9 . .
C40 C39 H39B 109.9 . .
H39A C39 H39B 108.3 . .
O6 C40 C39 110.4(4) . .
O6 C40 H40A 109.6 . .
C39 C40 H40A 109.6 . .
O6 C40 H40B 109.6 . .
C39 C40 H40B 109.6 . .
H40A C40 H40B 108.1 . .
O6 C41 C42 109.3(4) . .
O6 C41 H41A 109.8 . .
C42 C41 H41A 109.8 . .
O6 C41 H41B 109.8 . .
C42 C41 H41B 109.8 . .
H41A C41 H41B 108.3 . .
O5 C42 C41 109.6(4) . .
O5 C42 H42A 109.8 . .
C41 C42 H42A 109.8 . .
O5 C42 H42B 109.8 . .
C41 C42 H42B 109.8 . .
H42A C42 H42B 108.2 . .
O5 C43 C44 108.6(4) . .
O5 C43 H43A 110.0 . .
C44 C43 H43A 110.0 . .
O5 C43 H43B 110.0 . .
C44 C43 H43B 110.0 . .
H43A C43 H43B 108.4 . .
O4 C44 C43 110.0(5) . .
O4 C44 H44A 109.7 . .
C43 C44 H44A 109.7 . .
O4 C44 H44B 109.7 . .
C43 C44 H44B 109.7 . .
H44A C44 H44B 108.2 . .
O4 C45 C46 109.5(4) . .
O4 C45 H45A 109.8 . .
C46 C45 H45A 109.8 . .
O4 C45 H45B 109.8 . .
C46 C45 H45B 109.8 . .
H45A C45 H45B 108.2 . .
O3 C46 C45 105.8(4) . .
O3 C46 H46A 110.6 . .
C45 C46 H46A 110.6 . .
O3 C46 H46B 110.6 . .
C45 C46 H46B 110.6 . .
H46A C46 H46B 108.7 . .
O3 C47 C48 110.0(4) . .
O3 C47 H47A 109.7 . .
C48 C47 H47A 109.7 . .
O3 C47 H47B 109.7 . .
C48 C47 H47B 109.7 . .
H47A C47 H47B 108.2 . .
O2 C48 C47 109.1(3) . .
O2 C48 H48A 109.9 . .
C47 C48 H48A 109.9 . .
O2 C48 H48B 109.9 . .
C47 C48 H48B 109.9 . .
H48A C48 H48B 108.3 . .
O2 C49 C50 109.2(3) . .
O2 C49 H49A 109.8 . .
C50 C49 H49A 109.8 . .
O2 C49 H49B 109.8 . .
C50 C49 H49B 109.8 . .
H49A C49 H49B 108.3 . .
O1 C50 C49 109.1(3) . .
O1 C50 H50A 109.9 . .
C49 C50 H50A 109.9 . .
O1 C50 H50B 109.9 . .
C49 C50 H50B 109.9 . .
H50A C50 H50B 108.3 . .

loop_
_geom_bond_atom_site_label_1
_geom_bond_atom_site_label_2
_geom_bond_distance
_geom_bond_site_symmetry_2
Dy1 N2 2.326(3) .
Dy1 N1 2.334(3) .
Dy1 C3 2.452(4) .
Dy1 C2 2.453(3) .
Dy1 C4 2.521(3) .
Dy1 C1 2.528(3) .
Dy1 C3 2.571(4) 3_655
Dy1 C2 2.603(3) 3_655
Dy1 C9 2.840(3) .
Dy1 C14 2.865(3) .
Dy1 Fe1 3.2564(10) .
Fe1 C16 2.015(4) .
Fe1 C17 2.027(4) .
Fe1 C12 2.027(4) .
Fe1 C11 2.030(3) .
Fe1 C15 2.048(4) .
Fe1 C10 2.049(4) .
Fe1 C18 2.058(4) .
Fe1 C13 2.067(3) .
Fe1 C14 2.127(3) .
Fe1 C9 2.146(3) .
K1 O8 2.685(4) .
K1 O2 2.745(3) .
K1 O1 2.761(3) .
K1 O3 2.779(3) .
K1 O6 2.792(3) .
K1 O5 2.817(3) .
K1 O4 2.825(3) .
K1 O7 2.849(7) .
K1 C37 3.447(13) 4_556
K1 C36 3.515(14) 4_556
Si1 N1 1.678(3) .
Si1 C19 1.868(5) .
Si1 C20 1.874(4) .
Si1 C21 1.919(5) .
Si2 N2 1.681(3) .
Si2 C26 1.854(4) .
Si2 C25 1.880(5) .
Si2 C27 1.907(4) .
N1 C9 1.382(5) .
N2 C14 1.397(4) .
O1 C39 1.414(5) .
O1 C50 1.419(5) .
O2 C49 1.429(5) .
O2 C48 1.437(5) .
O3 C47 1.402(6) .
O3 C46 1.417(5) .
O4 C45 1.410(6) .
O4 C44 1.417(6) .
O5 C42 1.396(6) .
O5 C43 1.432(6) .
O6 C40 1.392(6) .
O6 C41 1.420(5) .
O8 C34 1.375(7) .
O8 C31 1.429(6) .
C31 C32 1.476(7) .
C31 H31A 0.9900 .
C31 H31B 0.9900 .
C32 C33 1.496(9) .
C32 H32A 0.9900 .
C32 H32B 0.9900 .
C33 C34 1.406(8) .
C33 H33A 0.9900 .
C33 H33B 0.9900 .
C34 H34A 0.9900 .
C34 H34B 0.9900 .
O7 C35 1.336(14) .
O7 C38 1.444(15) .
C35 C36 1.449(16) .
C35 H35A 0.9900 .
C35 H35B 0.9900 .
C36 C37 1.55(2) .
C36 K1 3.515(14) 4_556
C36 H36A 0.9900 .
C36 H36B 0.9900 .
C37 C38 1.487(17) .
C37 K1 3.447(13) 4_556
C37 H37A 0.9900 .
C37 H37B 0.9900 .
C38 H38A 0.9900 .
C38 H38B 0.9900 .
C1 C2 1.433(4) 3_655
C1 C2 1.433(4) .
C1 Dy1 2.528(3) 3_655
C1 H1A 0.9500 .
C2 C3 1.476(4) 3_655
C2 Dy1 2.603(3) 3_655
C2 H2A 0.9500 .
C3 C2 1.476(4) 3_655
C3 C4 1.489(4) .
C3 Dy1 2.571(4) 3_655
C3 H3A 0.9500 .
C4 C5 1.431(7) .
C4 C3 1.489(4) 3_655
C4 Dy1 2.521(3) 3_655
C5 C6 1.419(6) 3_655
C5 C6 1.419(6) .
C6 C7 1.407(6) .
C6 H6A 0.9500 .
C7 C8 1.351(8) .
C7 H7A 0.9500 .
C8 C7 1.351(8) 3_655
C8 H8A 0.9500 .
C9 C13 1.436(5) .
C9 C10 1.456(5) .
C10 C11 1.411(6) .
C10 H10A 0.9500 .
C11 C12 1.436(6) .
C11 H11A 0.9500 .
C12 C13 1.442(5) .
C12 H12A 0.9500 .
C13 H13A 0.9500 .
C14 C18 1.428(5) .
C14 C15 1.447(5) .
C15 C16 1.429(6) .
C15 H15A 0.9500 .
C16 C17 1.382(7) .
C16 H16A 0.9500 .
C17 C18 1.422(5) .
C17 H17A 0.9500 .
C18 H18A 0.9500 .
C19 H19A 0.9800 .
C19 H19B 0.9800 .
C19 H19C 0.9800 .
C20 H20A 0.9800 .
C20 H20B 0.9800 .
C20 H20C 0.9800 .
C21 C23A 1.503(10) .
C21 C22 1.557(7) .
C21 C24 1.559(9) .
C21 C23 1.653(17) .
C22 H22A 0.9800 .
C22 H22B 0.9800 .
C22 H22C 0.9800 .
C23 H23A 0.9800 .
C23 H23B 0.9800 .
C23 H23C 0.9800 .
C23A H23D 0.9800 .
C23A H23E 0.9800 .
C23A H23F 0.9800 .
C24 H24A 0.9800 .
C24 H24B 0.9800 .
C24 H24C 0.9800 .
C25 H25A 0.9800 .
C25 H25B 0.9800 .
C25 H25C 0.9800 .
C26 H26A 0.9800 .
C26 H26B 0.9800 .
C26 H26C 0.9800 .
C27 C28 1.508(6) .
C27 C29 1.526(6) .
C27 C30 1.580(8) .
C28 H28A 0.9800 .
C28 H28B 0.9800 .
C28 H28C 0.9800 .
C29 H29A 0.9800 .
C29 H29B 0.9800 .
C29 H29C 0.9800 .
C30 H30A 0.9800 .
C30 H30B 0.9800 .
C30 H30C 0.9800 .
C39 C40 1.499(7) .
C39 H39A 0.9900 .
C39 H39B 0.9900 .
C40 H40A 0.9900 .
C40 H40B 0.9900 .
C41 C42 1.502(8) .
C41 H41A 0.9900 .
C41 H41B 0.9900 .
C42 H42A 0.9900 .
C42 H42B 0.9900 .
C43 C44 1.462(9) .
C43 H43A 0.9900 .
C43 H43B 0.9900 .
C44 H44A 0.9900 .
C44 H44B 0.9900 .
C45 C46 1.518(8) .
C45 H45A 0.9900 .
C45 H45B 0.9900 .
C46 H46A 0.9900 .
C46 H46B 0.9900 .
C47 C48 1.439(6) .
C47 H47A 0.9900 .
C47 H47B 0.9900 .
C48 H48A 0.9900 .
C48 H48B 0.9900 .
C49 C50 1.449(7) .
C49 H49A 0.9900 .
C49 H49B 0.9900 .
C50 H50A 0.9900 .
C50 H50B 0.9900 .

loop_
_platon_squeeze_void_nr
_platon_squeeze_void_average_x
_platon_squeeze_void_average_y
_platon_squeeze_void_average_z
_platon_squeeze_void_volume
_platon_squeeze_void_count_electrons
_platon_squeeze_void_content
1 -0.161 0.461 0.041 4392 581 ' '
